data_4115171
loop_
_publ_author_name
'Wei-Yin Sun'
'Takahiro Kusukawa'
'Makoto Fujita'

_publ_section_title
;
 Electrochemically Driven Clathration/Declathration of Ferrocene and Its
 Derivatives by a Nanometer-Sized Coordination Cage
;
_journal_name_full 'Journal of the American Chemical Society'
_journal_page_first 11570
_journal_page_last 11571
_journal_paper_doi 10.1021/ja0206285
_journal_volume 124
_journal_year 2002
_chemical_formula_sum 'C172 H224 Fe4 N48 O80 Pd6'
_chemical_formula_weight 5105.79
_chemical_name_systematic
; 
 ? 
;
_space_group_IT_number 92
_symmetry_cell_setting tetragonal
_symmetry_space_group_name_Hall 'P 4abw 2nw'
_symmetry_space_group_name_H-M 'P 41 21 2'
_atom_sites_solution_hydrogens geom
_atom_sites_solution_primary direct
_atom_sites_solution_secondary difmap
_audit_creation_method SHELXL-97
_cell_angle_alpha 90.00
_cell_angle_beta 90.00
_cell_angle_gamma 90.00
_cell_formula_units_Z 4
_cell_length_a 28.918(7)
_cell_length_b 28.918(7)
_cell_length_c 30.428(11)
_cell_measurement_temperature 113(2)
_cell_volume 25445(13)
_computing_cell_refinement 'Bruker SMART'
_computing_data_collection 'Bruker SMART'
_computing_data_reduction 'Bruker SHELXTL'
_computing_molecular_graphics 'Bruker SHELXTL'
_computing_publication_material 'Bruker SHELXTL'
_computing_structure_refinement 'SHELXL-97 (Sheldrick, 1997)'
_computing_structure_solution 'SHELXS-97 (Sheldrick, 1990)'
_diffrn_ambient_temperature 113(2)
_diffrn_measured_fraction_theta_full 1.000
_diffrn_measured_fraction_theta_max 1.000
_diffrn_measurement_device_type 'CCD area detector'
_diffrn_measurement_method 'phi and omega scans'
_diffrn_radiation_monochromator graphite
_diffrn_radiation_source 'fine-focus sealed tube'
_diffrn_radiation_type MoK\a
_diffrn_radiation_wavelength 0.71073
_diffrn_reflns_av_R_equivalents 0.1523
_diffrn_reflns_av_sigmaI/netI 0.0646
_diffrn_reflns_limit_h_max 25
_diffrn_reflns_limit_h_min -24
_diffrn_reflns_limit_k_max 21
_diffrn_reflns_limit_k_min -25
_diffrn_reflns_limit_l_max 26
_diffrn_reflns_limit_l_min -26
_diffrn_reflns_number 65134
_diffrn_reflns_theta_full 18.00
_diffrn_reflns_theta_max 18.00
_diffrn_reflns_theta_min 1.20
_exptl_absorpt_coefficient_mu 0.720
_exptl_absorpt_correction_type empirical(SADABS)
_exptl_crystal_density_diffrn 1.333
_exptl_crystal_F_000 10448
_exptl_crystal_size_max 0.30
_exptl_crystal_size_mid 0.30
_exptl_crystal_size_min 0.40
_refine_diff_density_max 0.888
_refine_diff_density_min -0.938
_refine_diff_density_rms 0.173
_refine_ls_abs_structure_details 'Flack H D (1983), Acta Cryst. A39, 876-881'
_refine_ls_abs_structure_Flack 0.07(8)
_refine_ls_extinction_method none
_refine_ls_goodness_of_fit_ref 2.185
_refine_ls_hydrogen_treatment mixed
_refine_ls_matrix_type full
_refine_ls_number_parameters 733
_refine_ls_number_reflns 8771
_refine_ls_number_restraints 0
_refine_ls_restrained_S_all 2.185
_refine_ls_R_factor_all 0.1443
_refine_ls_R_factor_gt 0.1130
_refine_ls_shift/su_max 0.238
_refine_ls_shift/su_mean 0.016
_refine_ls_structure_factor_coef Fsqd
_refine_ls_weighting_details 'calc w=1/[\s^2^(Fo^2^)+(0.1000P)^2^+0.0000P] where P=(Fo^2^+2Fc^2^)/3'
_refine_ls_weighting_scheme calc
_refine_ls_wR_factor_gt 0.2739
_refine_ls_wR_factor_ref 0.3007
_reflns_number_gt 7248
_reflns_number_total 8771
_reflns_threshold_expression >2sigma(I)
_cod_data_source_file ja0206285.cif
_cod_data_source_block jp035
_cod_database_code 4115171

loop_
_symmetry_equiv_pos_as_xyz
'x, y, z'
'-x, -y, z+1/2'
'-y+1/2, x+1/2, z+1/4'
'y+1/2, -x+1/2, z+3/4'
'-x+1/2, y+1/2, -z+1/4'
'x+1/2, -y+1/2, -z+3/4'
'y, x, -z'
'-y, -x, -z+1/2'

loop_
_atom_site_label
_atom_site_type_symbol
_atom_site_fract_x
_atom_site_fract_y
_atom_site_fract_z
_atom_site_U_iso_or_equiv
_atom_site_adp_type
_atom_site_occupancy
_atom_site_symmetry_multiplicity
_atom_site_calc_flag
_atom_site_refinement_flags
Pd4 Pd 0.49143(7) 0.50857(7) -0.2500 0.0468(9) Uani 1 2 d S
Pd2 Pd 0.20807(7) 0.68106(7) 0.04892(6) 0.0413(7) Uani 1 1 d .
Pd1 Pd 0.48396(7) 0.94931(7) -0.18074(6) 0.0422(7) Uani 1 1 d .
Pd3 Pd 0.04122(8) 0.95878(8) -0.2500 0.0854(15) Uani 1 2 d S
Fe1 Fe 0.78183(14) 0.67591(16) 0.05583(13) 0.0610(13) Uani 1 1 d .
Fe2 Fe 0.38067(18) 0.71432(18) -0.15065(16) 0.0813(15) Uani 1 1 d .
N1 N 0.4197(7) 0.9286(6) -0.1655(6) 0.034(5) Uiso 1 1 d .
N2 N 0.2183(6) 0.7376(6) 0.0124(5) 0.025(5) Uiso 1 1 d .
N3 N 0.0920(10) 0.9358(10) -0.2125(9) 0.087(9) Uiso 1 1 d .
N4 N 0.2829(9) 0.8536(8) -0.0925(8) 0.064(7) Uiso 1 1 d .
N5 N 0.2008(7) 0.8597(8) -0.1048(7) 0.051(6) Uiso 1 1 d .
N6 N 0.2493(9) 0.9032(9) -0.1501(8) 0.074(8) Uiso 1 1 d .
N7 N 0.2227(6) 0.6422(6) -0.0045(6) 0.034(5) Uiso 1 1 d .
N8 N 0.1015(6) 0.5150(7) -0.2729(6) 0.033(5) Uiso 1 1 d .
N9 N 0.4275(7) 0.5172(7) -0.2230(6) 0.040(6) Uiso 1 1 d .
N10 N 0.2868(7) 0.5601(7) -0.1331(7) 0.044(6) Uiso 1 1 d .
N11 N 0.2046(6) 0.5538(7) -0.1464(6) 0.034(5) Uiso 1 1 d .
N12 N 0.2554(8) 0.5289(7) -0.2024(7) 0.054(6) Uiso 1 1 d .
N13 N 0.4859(8) 0.9983(8) -0.1354(7) 0.061(7) Uiso 1 1 d .
N14 N 0.5493(7) 0.9698(7) -0.1903(7) 0.048(6) Uiso 1 1 d .
N15 N 0.1898(7) 0.7116(7) 0.1024(7) 0.047(6) Uiso 1 1 d .
N16 N 0.1912(8) 0.6277(8) 0.0890(7) 0.053(6) Uiso 1 1 d .
N17 N -0.0152(12) 0.9776(12) -0.2884(12) 0.118(11) Uiso 1 1 d .
N18 N 0.5015(9) 0.4434(9) -0.2285(8) 0.076(8) Uiso 1 1 d .
C1 C 0.4127(10) 0.8993(9) -0.1262(9) 0.054(8) Uiso 1 1 d .
C2 C 0.3697(9) 0.8879(9) -0.1142(8) 0.039(7) Uiso 1 1 d .
C3 C 0.3328(9) 0.9013(9) -0.1380(9) 0.046(8) Uiso 1 1 d .
C4 C 0.3332(10) 0.9284(11) -0.1767(10) 0.067(9) Uiso 1 1 d .
C5 C 0.3858(10) 0.9427(9) -0.1889(9) 0.055(8) Uiso 1 1 d .
C6 C 0.2857(10) 0.8843(10) -0.1282(9) 0.050(8) Uiso 1 1 d .
C7 C 0.1811(9) 0.7563(8) -0.0062(8) 0.039(7) Uiso 1 1 d .
C8 C 0.1861(10) 0.7940(9) -0.0359(8) 0.051(8) Uiso 1 1 d .
C9 C 0.2311(10) 0.8088(10) -0.0499(9) 0.057(8) Uiso 1 1 d .
C10 C 0.2691(10) 0.7902(10) -0.0268(8) 0.054(8) Uiso 1 1 d .
C11 C 0.2632(12) 0.7519(11) -0.0019(11) 0.075(10) Uiso 1 1 d .
C12 C 0.2360(9) 0.8428(8) -0.0843(8) 0.037(7) Uiso 1 1 d .
C13 C 0.1376(13) 0.9554(13) -0.2201(11) 0.087(11) Uiso 1 1 d .
C14 C 0.1751(11) 0.9339(11) -0.1962(10) 0.071(9) Uiso 1 1 d .
C15 C 0.1678(9) 0.9060(9) -0.1630(8) 0.041(7) Uiso 1 1 d .
C16 C 0.1227(9) 0.8922(9) -0.1508(8) 0.044(7) Uiso 1 1 d .
C17 C 0.0867(14) 0.9104(15) -0.1800(13) 0.107(13) Uiso 1 1 d .
C18 C 0.2092(8) 0.8907(8) -0.1391(7) 0.030(6) Uiso 1 1 d .
C19 C 0.2644(9) 0.6240(9) -0.0140(8) 0.047(7) Uiso 1 1 d .
C20 C 0.2742(9) 0.5990(8) -0.0500(8) 0.039(7) Uiso 1 1 d .
C21 C 0.2346(10) 0.5943(10) -0.0804(9) 0.054(8) Uiso 1 1 d .
C22 C 0.1932(9) 0.6101(9) -0.0714(8) 0.041(7) Uiso 1 1 d .
C23 C 0.1881(9) 0.6362(9) -0.0349(8) 0.045(8) Uiso 1 1 d .
C24 C 0.2447(9) 0.5643(8) -0.1199(8) 0.038(7) Uiso 1 1 d .
C25 C 0.0917(9) 0.5289(9) -0.2315(9) 0.045(7) Uiso 1 1 d .
C26 C 0.1300(9) 0.5352(9) -0.2023(9) 0.048(8) Uiso 1 1 d .
C27 C 0.1748(8) 0.5261(8) -0.2162(7) 0.031(6) Uiso 1 1 d .
C28 C 0.1840(9) 0.5114(9) -0.2569(8) 0.051(7) Uiso 1 1 d .
C29 C 0.1457(8) 0.5071(8) -0.2872(7) 0.027(6) Uiso 1 1 d .
C30 C 0.2137(9) 0.5349(8) -0.1843(8) 0.039(7) Uiso 1 1 d .
C31 C 0.3887(10) 0.5031(10) -0.2509(9) 0.064(8) Uiso 1 1 d .
C32 C 0.3442(9) 0.5141(9) -0.2350(8) 0.047(8) Uiso 1 1 d .
C33 C 0.3383(8) 0.5281(7) -0.1926(7) 0.023(6) Uiso 1 1 d .
C34 C 0.3783(12) 0.5347(11) -0.1658(11) 0.078(10) Uiso 1 1 d .
C35 C 0.4245(9) 0.5314(9) -0.1841(8) 0.043(7) Uiso 1 1 d .
C36 C 0.2903(10) 0.5363(9) -0.1756(9) 0.050(8) Uiso 1 1 d .
C37 C 0.4480(12) 1.0144(12) -0.1112(11) 0.081(10) Uiso 1 1 d .
C38 C 0.4553(12) 1.0481(12) -0.0805(11) 0.077(10) Uiso 1 1 d .
C39 C 0.4958(15) 1.0714(14) -0.0765(13) 0.104(12) Uiso 1 1 d .
C40 C 0.5312(15) 1.0553(14) -0.0965(13) 0.105(13) Uiso 1 1 d .
C41 C 0.5284(10) 1.0185(10) -0.1297(9) 0.059(8) Uiso 1 1 d .
C42 C 0.5621(9) 1.0035(9) -0.1567(9) 0.049(8) Uiso 1 1 d .
C43 C 0.6087(12) 1.0215(12) -0.1581(11) 0.083(11) Uiso 1 1 d .
C44 C 0.6366(10) 0.9994(11) -0.1903(10) 0.068(9) Uiso 1 1 d .
C45 C 0.6262(11) 0.9709(11) -0.2219(10) 0.064(9) Uiso 1 1 d .
C46 C 0.5758(11) 0.9530(11) -0.2191(9) 0.064(9) Uiso 1 1 d .
C47 C 0.1928(11) 0.7626(11) 0.1106(10) 0.067(9) Uiso 1 1 d .
C48 C 0.1733(12) 0.7814(13) 0.1467(12) 0.086(11) Uiso 1 1 d .
C49 C 0.1548(11) 0.7536(11) 0.1802(10) 0.068(9) Uiso 1 1 d .
C50 C 0.1541(12) 0.7045(12) 0.1753(11) 0.084(11) Uiso 1 1 d .
C51 C 0.1733(9) 0.6901(10) 0.1350(9) 0.052(8) Uiso 1 1 d .
C52 C 0.1707(9) 0.6421(10) 0.1270(9) 0.049(7) Uiso 1 1 d .
C53 C 0.1539(11) 0.6066(11) 0.1578(10) 0.068(9) Uiso 1 1 d .
C54 C 0.1614(12) 0.5589(12) 0.1436(11) 0.079(10) Uiso 1 1 d .
C55 C 0.1827(12) 0.5458(12) 0.1023(11) 0.080(10) Uiso 1 1 d .
C56 C 0.1963(9) 0.5805(10) 0.0733(9) 0.052(8) Uiso 1 1 d .
C57 C -0.0249(13) 0.9597(13) -0.3243(13) 0.098(12) Uiso 1 1 d .
C58 C -0.0676(15) 0.9723(14) -0.3504(13) 0.111(13) Uiso 1 1 d .
C59 C -0.0881(17) 1.0176(17) -0.3327(16) 0.132(15) Uiso 1 1 d .
C60 C -0.0743(15) 1.0296(14) -0.2984(15) 0.112(14) Uiso 1 1 d .
C61 C -0.0303(12) 1.0190(13) -0.2664(10) 0.092(12) Uiso 1 1 d .
C62 C 0.4663(10) 0.4177(11) -0.2071(9) 0.061(9) Uiso 1 1 d .
C63 C 0.4741(12) 0.3698(11) -0.1948(10) 0.080(10) Uiso 1 1 d .
C64 C 0.5218(13) 0.3546(12) -0.2077(11) 0.085(11) Uiso 1 1 d .
C65 C 0.5567(15) 0.3779(15) -0.2292(14) 0.115(14) Uiso 1 1 d .
C66 C 0.5449(11) 0.4268(11) -0.2390(10) 0.071(10) Uiso 1 1 d .
C100 C 0.7472(14) 0.7221(14) 0.1000(12) 0.100(12) Uiso 1 1 d .
C101 C 0.7210(12) 0.7077(13) 0.0630(11) 0.086(10) Uiso 1 1 d .
C102 C 0.7117(14) 0.6594(14) 0.0609(13) 0.103(12) Uiso 1 1 d .
C103 C 0.7410(13) 0.6461(13) 0.0964(12) 0.089(11) Uiso 1 1 d .
C104 C 0.7592(11) 0.6804(12) 0.1212(10) 0.072(9) Uiso 1 1 d .
C105 C 0.8469(11) 0.7042(11) 0.0463(10) 0.070(9) Uiso 1 1 d .
C106 C 0.8490(10) 0.6577(11) 0.0581(10) 0.063(9) Uiso 1 1 d .
C107 C 0.8228(15) 0.6288(14) 0.0298(13) 0.110(14) Uiso 1 1 d .
C108 C 0.8051(10) 0.6545(10) -0.0035(9) 0.059(8) Uiso 1 1 d .
C109 C 0.8187(11) 0.7057(11) 0.0052(10) 0.075(9) Uiso 1 1 d .
C200 C 0.3487(18) 0.7787(19) -0.1474(17) 0.149(18) Uiso 1 1 d .
C201 C 0.4006(18) 0.7784(17) -0.1763(16) 0.138(17) Uiso 1 1 d .
C202 C 0.4352(18) 0.7640(18) -0.1481(16) 0.136(16) Uiso 1 1 d .
C203 C 0.4120(14) 0.7549(13) -0.1032(12) 0.093(11) Uiso 1 1 d .
C204 C 0.3692(17) 0.7651(17) -0.1072(15) 0.127(16) Uiso 1 1 d .
C205 C 0.4090(15) 0.6556(15) -0.1698(14) 0.107(13) Uiso 1 1 d .
C206 C 0.381(2) 0.681(2) -0.2060(18) 0.16(2) Uiso 1 1 d .
C207 C 0.3351(17) 0.6775(17) -0.1866(16) 0.138(16) Uiso 1 1 d .
C208 C 0.3315(16) 0.6646(16) -0.1380(15) 0.126(15) Uiso 1 1 d .
C209 C 0.3898(19) 0.6468(19) -0.1340(18) 0.149(18) Uiso 1 1 d .
N001 N -0.0875(9) 0.3399(10) -0.4491(9) 0.067(7) Uiso 1 1 d .
O001 O -0.0920(9) 0.3771(10) -0.4621(8) 0.108(8) Uiso 1 1 d .
O002 O -0.0757(8) 0.3333(8) -0.4103(8) 0.091(7) Uiso 1 1 d .
O003 O -0.0960(9) 0.3069(9) -0.4741(8) 0.100(8) Uiso 1 1 d .
N002 N 0.5533(10) 0.8845(9) -0.1139(8) 0.071(7) Uiso 1 1 d .
O004 O 0.5844(7) 0.8856(6) -0.1387(6) 0.059(5) Uiso 1 1 d .
O005 O 0.5276(8) 0.8457(8) -0.1101(7) 0.085(7) Uiso 1 1 d .
O006 O 0.5402(7) 0.9169(7) -0.0901(6) 0.071(6) Uiso 1 1 d .
N003 N 0.4664(16) 0.4152(16) -0.3263(14) 0.152(15) Uiso 1 1 d .
O007 O 0.4492(9) 0.4632(9) -0.3358(8) 0.100(8) Uiso 1 1 d .
O008 O 0.5102(14) 0.4097(12) -0.3423(11) 0.165(12) Uiso 1 1 d .
O009 O 0.4391(13) 0.3892(14) -0.3076(12) 0.166(13) Uiso 1 1 d .
O1 O 0.5907(8) 0.7946(8) -0.1858(7) 0.085(7) Uiso 1 1 d .
O2 O 0.0105(13) 0.7355(13) -0.2390(11) 0.168(13) Uiso 1 1 d .
O3 O 0.4768(8) 0.8523(8) -0.0348(8) 0.097(7) Uiso 1 1 d .
O4 O 0.0893(15) 0.6607(15) -0.4930(14) 0.201(16) Uiso 1 1 d .
O5 O 0.3552(13) 0.4080(13) -0.2840(11) 0.166(13) Uiso 1 1 d .
O6 O 0.3819(11) 0.8330(11) -0.0151(10) 0.143(11) Uiso 1 1 d .
O7 O 0.123(6) 0.426(6) 0.186(5) 0.72(11) Uiso 1 1 d .
O8 O 0.5036(13) 0.7710(13) -0.5096(11) 0.169(13) Uiso 1 1 d .
O9 O 0.1377(14) 0.7942(14) -0.5589(13) 0.192(15) Uiso 1 1 d .
O10 O 0.0143(13) 0.8094(13) -0.1719(12) 0.176(14) Uiso 1 1 d .
O11 O 0.4203(12) 0.2509(12) -0.2469(11) 0.162(12) Uiso 1 1 d .
O12 O 0.6086(14) 0.6570(14) -0.3053(13) 0.190(15) Uiso 1 1 d .
O13 O 0.4705(15) 0.2948(15) -0.3152(14) 0.207(17) Uiso 1 1 d .
O14 O -0.0446(17) 0.7662(17) -0.3077(16) 0.230(19) Uiso 1 1 d .
O15 O 0.5753(13) 0.8260(13) -0.6277(12) 0.172(13) Uiso 1 1 d .
O16 O 0.5706(15) 0.7319(15) -0.3457(14) 0.203(17) Uiso 1 1 d .
O17 O 0.5586(14) 0.8358(14) -0.5391(13) 0.186(15) Uiso 1 1 d .
O18 O 0.2513(16) 0.7487(16) -0.7500 0.22(3) Uiso 1 2 d S
O19 O 0.355(2) 0.870(2) -0.7626(19) 0.28(3) Uiso 1 1 d .
O20 O -0.081(3) 0.628(3) -0.335(2) 0.35(4) Uiso 1 1 d .
O21 O 0.4570(14) 0.8517(15) -0.7596(14) 0.195(15) Uiso 1 1 d .
O22 O 0.0215(17) 0.7367(17) -0.5733(15) 0.234(19) Uiso 1 1 d .
O23 O 0.319(2) 0.693(2) -0.581(2) 0.29(3) Uiso 1 1 d .
O24 O 0.011(2) 0.658(2) -0.4371(18) 0.27(2) Uiso 1 1 d .
O25 O 0.5260(18) 0.6367(19) -0.4381(16) 0.25(2) Uiso 1 1 d .
O26 O 0.4785(18) 0.7065(18) -0.6113(16) 0.24(2) Uiso 1 1 d .
O27 O 0.2469(19) 0.6826(18) -0.6137(16) 0.24(2) Uiso 1 1 d .
O28 O 0.1698(19) 0.882(2) -0.756(2) 0.27(2) Uiso 1 1 d .
O29 O 0.5314(15) 0.7363(15) -0.4243(13) 0.196(16) Uiso 1 1 d .
O30 O 0.2751(18) 0.8211(18) -0.7963(16) 0.24(2) Uiso 1 1 d .
O31 O -0.038(3) 0.673(3) -0.376(3) 0.38(4) Uiso 1 1 d .
O32 O 0.332(2) 0.726(2) -0.680(2) 0.30(3) Uiso 1 1 d .
O33 O 0.590(2) 0.613(2) -0.3664(17) 0.27(2) Uiso 1 1 d .
O34 O 0.180(2) 0.903(2) -0.8304(19) 0.29(3) Uiso 1 1 d .
O35 O 0.634(3) 0.334(3) -0.288(3) 0.42(5) Uiso 1 1 d .
O36 O 0.191(3) 0.704(3) -0.596(3) 0.37(4) Uiso 1 1 d .
O37 O 0.143(3) 0.738(3) -0.640(3) 0.37(4) Uiso 1 1 d .
O38 O 0.591(2) 0.360(2) -0.360(2) 0.31(3) Uiso 1 1 d .
O39 O -0.098(3) 0.913(3) -0.241(3) 0.42(5) Uiso 1 1 d .
O40 O 0.382(2) 0.731(2) -0.728(2) 0.32(3) Uiso 1 1 d .
O41 O -0.040(2) 0.732(3) -0.517(2) 0.34(3) Uiso 1 1 d .
O42 O 0.4241(17) 0.9080(17) -0.7352(15) 0.229(19) Uiso 1 1 d .
O43 O 0.413(3) 0.666(3) -0.567(3) 0.43(5) Uiso 1 1 d .
O44 O 0.603(4) 0.272(5) -0.313(4) 0.57(7) Uiso 1 1 d .

loop_
_atom_site_aniso_label
_atom_site_aniso_U_11
_atom_site_aniso_U_22
_atom_site_aniso_U_33
_atom_site_aniso_U_23
_atom_site_aniso_U_13
_atom_site_aniso_U_12
Pd4 0.0395(12) 0.0395(12) 0.061(2) 0.0008(11) 0.0008(11) 0.0040(15)
Pd2 0.0465(14) 0.0400(14) 0.0374(12) 0.0072(11) -0.0046(11) -0.0082(11)
Pd1 0.0469(15) 0.0355(13) 0.0440(13) -0.0003(10) -0.0036(11) -0.0128(10)
Pd3 0.104(2) 0.104(2) 0.049(2) 0.0095(17) 0.0095(17) 0.077(3)
Fe1 0.045(3) 0.078(3) 0.059(3) 0.020(2) -0.003(2) -0.002(2)
Fe2 0.088(4) 0.077(4) 0.079(3) 0.009(3) 0.007(3) 0.009(3)

loop_
_atom_type_symbol
_atom_type_description
_atom_type_scat_dispersion_real
_atom_type_scat_dispersion_imag
_atom_type_scat_source
C C 0.0033 0.0016 'International Tables Vol C Tables 4.2.6.8 and 6.1.1.4'
H H 0.0000 0.0000 'International Tables Vol C Tables 4.2.6.8 and 6.1.1.4'
N N 0.0061 0.0033 'International Tables Vol C Tables 4.2.6.8 and 6.1.1.4'
O O 0.0106 0.0060 'International Tables Vol C Tables 4.2.6.8 and 6.1.1.4'
Pd Pd -0.9988 1.0072 'International Tables Vol C Tables 4.2.6.8 and 6.1.1.4'
Fe Fe 0.3463 0.8444 'International Tables Vol C Tables 4.2.6.8 and 6.1.1.4'

loop_
_geom_angle_atom_site_label_1
_geom_angle_atom_site_label_2
_geom_angle_atom_site_label_3
_geom_angle
_geom_angle_site_symmetry_1
_geom_angle_site_symmetry_3
N18 Pd4 N18 80.5(15) 8_664 .
N18 Pd4 N9 175.0(9) 8_664 .
N18 Pd4 N9 96.5(9) . .
N18 Pd4 N9 96.5(9) 8_664 8_664
N18 Pd4 N9 175.0(9) . 8_664
N9 Pd4 N9 86.7(11) . 8_664
N15 Pd2 N2 97.8(8) . .
N15 Pd2 N16 77.0(9) . .
N2 Pd2 N16 173.2(8) . .
N15 Pd2 N7 172.9(8) . .
N2 Pd2 N7 88.6(7) . .
N16 Pd2 N7 96.4(8) . .
N13 Pd1 N14 82.1(9) . .
N13 Pd1 N1 94.5(9) . .
N14 Pd1 N1 175.0(8) . .
N13 Pd1 N8 177.5(9) . 8_664
N14 Pd1 N8 95.6(8) . 8_664
N1 Pd1 N8 87.6(7) . 8_664
N3 Pd3 N3 80.4(16) 8_664 .
N3 Pd3 N17 175.0(13) 8_664 8_664
N3 Pd3 N17 97.7(13) . 8_664
N3 Pd3 N17 97.7(13) 8_664 .
N3 Pd3 N17 175.0(13) . .
N17 Pd3 N17 85(2) 8_664 .
C103 Fe1 C107 108.6(17) . .
C103 Fe1 C101 66.0(15) . .
C107 Fe1 C101 153.1(16) . .
C103 Fe1 C106 117.0(14) . .
C107 Fe1 C106 41.7(14) . .
C101 Fe1 C106 165.1(14) . .
C103 Fe1 C108 130.1(14) . .
C107 Fe1 C108 39.7(13) . .
C101 Fe1 C108 122.1(13) . .
C106 Fe1 C108 68.3(12) . .
C103 Fe1 C105 145.9(14) . .
C107 Fe1 C105 70.8(15) . .
C101 Fe1 C105 129.3(14) . .
C106 Fe1 C105 39.9(11) . .
C108 Fe1 C105 72.2(12) . .
C103 Fe1 C109 171.6(15) . .
C107 Fe1 C109 71.2(15) . .
C101 Fe1 C109 110.2(14) . .
C106 Fe1 C109 68.7(12) . .
C108 Fe1 C109 44.7(12) . .
C105 Fe1 C109 42.4(12) . .
C103 Fe1 C102 41.5(14) . .
C107 Fe1 C102 117.1(17) . .
C101 Fe1 C102 40.7(14) . .
C106 Fe1 C102 150.9(14) . .
C108 Fe1 C102 108.6(14) . .
C105 Fe1 C102 169.1(14) . .
C109 Fe1 C102 130.7(15) . .
C103 Fe1 C104 39.1(13) . .
C107 Fe1 C104 127.7(15) . .
C101 Fe1 C104 66.0(13) . .
C106 Fe1 C104 106.5(12) . .
C108 Fe1 C104 165.6(12) . .
C105 Fe1 C104 113.0(12) . .
C109 Fe1 C104 147.5(13) . .
C102 Fe1 C104 69.0(14) . .
C103 Fe1 C100 65.6(15) . .
C107 Fe1 C100 164.5(16) . .
C101 Fe1 C100 39.9(13) . .
C106 Fe1 C100 126.3(14) . .
C108 Fe1 C100 154.9(13) . .
C105 Fe1 C100 105.4(14) . .
C109 Fe1 C100 116.8(14) . .
C102 Fe1 C100 69.0(15) . .
C104 Fe1 C100 38.8(13) . .
C206 Fe2 C205 46.6(19) . .
C206 Fe2 C204 160(2) . .
C205 Fe2 C204 153.4(19) . .
C206 Fe2 C207 43.2(19) . .
C205 Fe2 C207 69.9(19) . .
C204 Fe2 C207 129(2) . .
C206 Fe2 C209 75(2) . .
C205 Fe2 C209 36.3(16) . .
C204 Fe2 C209 124(2) . .
C207 Fe2 C209 73(2) . .
C206 Fe2 C208 80(2) . .
C205 Fe2 C208 75.0(18) . .
C204 Fe2 C208 105.9(19) . .
C207 Fe2 C208 44.0(17) . .
C209 Fe2 C208 51.2(19) . .
C206 Fe2 C200 119(2) . .
C205 Fe2 C200 165.5(19) . .
C204 Fe2 C200 40.5(17) . .
C207 Fe2 C200 102(2) . .
C209 Fe2 C200 155(2) . .
C208 Fe2 C200 108(2) . .
C206 Fe2 C203 152(2) . .
C205 Fe2 C203 120.8(17) . .
C204 Fe2 C203 36.5(15) . .
C207 Fe2 C203 164.5(19) . .
C209 Fe2 C203 108.3(18) . .
C208 Fe2 C203 124.6(17) . .
C200 Fe2 C203 69.7(18) . .
C206 Fe2 C201 97(2) . .
C205 Fe2 C201 122.6(19) . .
C204 Fe2 C201 69.1(19) . .
C207 Fe2 C201 116(2) . .
C209 Fe2 C201 155(2) . .
C208 Fe2 C201 151.5(19) . .
C200 Fe2 C201 49.2(19) . .
C203 Fe2 C201 68.8(17) . .
C206 Fe2 C202 111(2) . .
C205 Fe2 C202 106.5(19) . .
C204 Fe2 C202 66.7(19) . .
C207 Fe2 C202 149(2) . .
C209 Fe2 C202 123(2) . .
C208 Fe2 C202 166.8(18) . .
C200 Fe2 C202 74(2) . .
C203 Fe2 C202 43.1(15) . .
C201 Fe2 C202 38.2(16) . .
C5 N1 C1 122(2) . .
C5 N1 Pd1 119.0(17) . .
C1 N1 Pd1 118.9(15) . .
C7 N2 C11 119(2) . .
C7 N2 Pd2 116.6(15) . .
C11 N2 Pd2 122.7(17) . .
C17 N3 C13 118(3) . .
C17 N3 Pd3 125(3) . .
C13 N3 Pd3 117(2) . .
C6 N4 C12 109(2) . .
C12 N5 C18 118(2) . .
C18 N6 C6 118(3) . .
C19 N7 C23 117(2) . .
C19 N7 Pd2 125.2(16) . .
C23 N7 Pd2 117.4(16) . .
C25 N8 C29 122.9(19) . .
C25 N8 Pd1 119.2(16) . 8_664
C29 N8 Pd1 117.0(14) . 8_664
C35 N9 C31 126(2) . .
C35 N9 Pd4 118.9(17) . .
C31 N9 Pd4 115.2(16) . .
C24 N10 C36 113(2) . .
C30 N11 C24 115(2) . .
C36 N12 C30 114(2) . .
C41 N13 C37 119(2) . .
C41 N13 Pd1 114.8(19) . .
C37 N13 Pd1 126(2) . .
C46 N14 C42 126(2) . .
C46 N14 Pd1 124(2) . .
C42 N14 Pd1 109.6(16) . .
C51 N15 C47 112(2) . .
C51 N15 Pd2 122.8(19) . .
C47 N15 Pd2 125.2(17) . .
C52 N16 C56 128(2) . .
C52 N16 Pd2 112.5(17) . .
C56 N16 Pd2 119.5(17) . .
C57 N17 C61 134(4) . .
C57 N17 Pd3 124(3) . .
C61 N17 Pd3 101(2) . .
C66 N18 C62 125(3) . .
C66 N18 Pd4 112(2) . .
C62 N18 Pd4 122(2) . .
C2 C1 N1 119(2) . .
C1 C2 C3 121(2) . .
C2 C3 C4 127(3) . .
C2 C3 C6 122(2) . .
C4 C3 C6 111(2) . .
C3 C4 C5 110(2) . .
N1 C5 C4 121(2) . .
N6 C6 N4 126(3) . .
N6 C6 C3 119(2) . .
N4 C6 C3 115(2) . .
N2 C7 C8 120(2) . .
C7 C8 C9 121(2) . .
C10 C9 C8 116(2) . .
C10 C9 C12 123(3) . .
C8 C9 C12 120(2) . .
C11 C10 C9 120(3) . .
C10 C11 N2 121(3) . .
N5 C12 N4 126(2) . .
N5 C12 C9 122(2) . .
N4 C12 C9 112(2) . .
C14 C13 N3 116(3) . .
C15 C14 C13 122(3) . .
C14 C15 C16 122(3) . .
C14 C15 C18 116(2) . .
C16 C15 C18 122(2) . .
C15 C16 C17 113(3) . .
N3 C17 C16 127(4) . .
N6 C18 N5 123(2) . .
N6 C18 C15 122(2) . .
N5 C18 C15 115(2) . .
N7 C19 C20 125(2) . .
C19 C20 C21 113(2) . .
C22 C21 C20 123(2) . .
C22 C21 C24 123(2) . .
C20 C21 C24 113(2) . .
C21 C22 C23 118(2) . .
C22 C23 N7 123(2) . .
N10 C24 N11 124(2) . .
N10 C24 C21 119(2) . .
N11 C24 C21 114(2) . .
N8 C25 C26 117(2) . .
C27 C26 C25 121(2) . .
C28 C27 C26 122(2) . .
C28 C27 C30 120(2) . .
C26 C27 C30 118(2) . .
C27 C28 C29 118(2) . .
N8 C29 C28 119.8(19) . .
N11 C30 N12 127(2) . .
N11 C30 C27 119(2) . .
N12 C30 C27 113(2) . .
C32 C31 N9 116(2) . .
C33 C32 C31 120(2) . .
C32 C33 C34 119(2) . .
C32 C33 C36 119(2) . .
C34 C33 C36 122(2) . .
C33 C34 C35 121(3) . .
N9 C35 C34 117(2) . .
N12 C36 N10 125(2) . .
N12 C36 C33 118(2) . .
N10 C36 C33 116(2) . .
C38 C37 N13 119(3) . .
C39 C38 C37 123(3) . .
C40 C39 C38 118(4) . .
C39 C40 C41 123(4) . .
C42 C41 N13 116(3) . .
C42 C41 C40 128(3) . .
N13 C41 C40 116(3) . .
C41 C42 C43 125(3) . .
C41 C42 N14 117(2) . .
C43 C42 N14 117(2) . .
C44 C43 C42 113(3) . .
C45 C44 C43 132(3) . .
C44 C45 C46 113(3) . .
N14 C46 C45 119(3) . .
C48 C47 N15 121(3) . .
C47 C48 C49 121(3) . .
C48 C49 C50 120(3) . .
C51 C50 C49 112(3) . .
N15 C51 C52 112(2) . .
N15 C51 C50 133(3) . .
C52 C51 C50 115(3) . .
N16 C52 C51 115(2) . .
N16 C52 C53 118(2) . .
C51 C52 C53 126(3) . .
C54 C53 C52 115(3) . .
C53 C54 C55 125(3) . .
C56 C55 C54 119(3) . .
C55 C56 N16 116(2) . .
N17 C57 C58 123(4) . .
C57 C58 C59 110(3) . .
C60 C59 C58 116(5) . .
C59 C60 C61 138(5) . .
C61 C61 N17 125(2) 8_664 .
C61 C61 C60 136(2) 8_664 .
N17 C61 C60 97(3) . .
N18 C62 C63 120(3) . .
C62 C63 C64 111(3) . .
C65 C64 C63 131(4) . .
C64 C65 C66 113(4) . .
C66 C66 N18 117.3(16) 8_664 .
C66 C66 C65 123(2) 8_664 .
N18 C66 C65 120(3) . .
C104 C100 C101 104(3) . .
C104 C100 Fe1 69(2) . .
C101 C100 Fe1 65(2) . .
C102 C101 C100 115(3) . .
C102 C101 Fe1 73(2) . .
C100 C101 Fe1 76(2) . .
C103 C102 C101 97(3) . .
C103 C102 Fe1 63(2) . .
C101 C102 Fe1 66(2) . .
C104 C103 C102 117(3) . .
C104 C103 Fe1 78(2) . .
C102 C103 Fe1 76(2) . .
C103 C104 C100 106(3) . .
C103 C104 Fe1 63(2) . .
C100 C104 Fe1 72(2) . .
C106 C105 C109 105(3) . .
C106 C105 Fe1 67.7(18) . .
C109 C105 Fe1 68.4(17) . .
C107 C106 C105 113(3) . .
C107 C106 Fe1 68(2) . .
C105 C106 Fe1 72.4(18) . .
C108 C107 C106 109(3) . .
C108 C107 Fe1 72(2) . .
C106 C107 Fe1 71(2) . .
C107 C108 C109 107(3) . .
C107 C108 Fe1 68(2) . .
C109 C108 Fe1 69.0(16) . .
C105 C109 C108 105(3) . .
C105 C109 Fe1 69.2(17) . .
C108 C109 Fe1 66.4(16) . .
C204 C200 C201 94(4) . .
C204 C200 Fe2 67(3) . .
C201 C200 Fe2 66(2) . .
C202 C201 C200 108(4) . .
C202 C201 Fe2 73(3) . .
C200 C201 Fe2 65(2) . .
C201 C202 C203 107(4) . .
C201 C202 Fe2 69(3) . .
C203 C202 Fe2 66(2) . .
C204 C203 C202 107(4) . .
C204 C203 Fe2 69(3) . .
C202 C203 Fe2 71(2) . .
C203 C204 C200 123(5) . .
C203 C204 Fe2 75(3) . .
C200 C204 Fe2 73(3) . .
C209 C205 C206 119(5) . .
C209 C205 Fe2 74(3) . .
C206 C205 Fe2 66(3) . .
C207 C206 C205 99(4) . .
C207 C206 Fe2 71(3) . .
C205 C206 Fe2 68(3) . .
C206 C207 C208 118(4) . .
C206 C207 Fe2 66(3) . .
C208 C207 Fe2 69(3) . .
C207 C208 C209 94(4) . .
C207 C208 Fe2 67(3) . .
C209 C208 Fe2 64(2) . .
C205 C209 C208 108(4) . .
C205 C209 Fe2 69(3) . .
C208 C209 Fe2 65(2) . .
O001 N001 O002 120(3) . .
O001 N001 O003 119(3) . .
O002 N001 O003 121(3) . .
O004 N002 O006 126(3) . .
O004 N002 O005 120(3) . .
O006 N002 O005 114(3) . .
O009 N003 O008 134(5) . .
O009 N003 O007 116(4) . .
O008 N003 O007 110(4) . .

loop_
_geom_bond_atom_site_label_1
_geom_bond_atom_site_label_2
_geom_bond_distance
_geom_bond_site_symmetry_2
Pd4 N18 2.02(3) 8_664
Pd4 N18 2.02(3) .
Pd4 N9 2.039(19) .
Pd4 N9 2.039(19) 8_664
Pd2 N15 1.93(2) .
Pd2 N2 2.000(17) .
Pd2 N16 2.03(2) .
Pd2 N7 2.021(19) .
Pd1 N13 1.98(2) .
Pd1 N14 2.00(2) .
Pd1 N1 2.007(19) .
Pd1 N8 2.038(18) 8_664
Pd3 N3 1.98(3) 8_664
Pd3 N3 1.98(3) .
Pd3 N17 2.08(3) 8_664
Pd3 N17 2.08(3) .
Fe1 C103 1.91(4) .
Fe1 C107 1.97(4) .
Fe1 C101 2.00(4) .
Fe1 C106 2.01(3) .
Fe1 C108 2.02(3) .
Fe1 C105 2.07(3) .
Fe1 C109 2.06(3) .
Fe1 C102 2.09(4) .
Fe1 C104 2.10(3) .
Fe1 C100 2.14(4) .
Fe2 C206 1.94(6) .
Fe2 C205 1.97(4) .
Fe2 C204 2.00(5) .
Fe2 C207 2.02(5) .
Fe2 C209 2.03(5) .
Fe2 C208 2.06(5) .
Fe2 C200 2.08(5) .
Fe2 C203 2.07(4) .
Fe2 C201 2.09(5) .
Fe2 C202 2.13(5) .
N1 C5 1.28(3) .
N1 C1 1.48(3) .
N2 C7 1.33(3) .
N2 C11 1.43(4) .
N3 C17 1.24(4) .
N3 C13 1.45(4) .
N4 C6 1.40(3) .
N4 C12 1.41(3) .
N5 C12 1.29(3) .
N5 C18 1.40(3) .
N6 C18 1.26(3) .
N6 C6 1.36(3) .
N7 C19 1.35(3) .
N7 C23 1.37(3) .
N8 C25 1.35(3) .
N8 C29 1.37(3) .
N8 Pd1 2.038(18) 8_664
N9 C35 1.25(3) .
N9 C31 1.47(3) .
N10 C24 1.29(3) .
N10 C36 1.47(3) .
N11 C30 1.30(3) .
N11 C24 1.45(3) .
N12 C36 1.32(3) .
N12 C30 1.34(3) .
N13 C41 1.37(3) .
N13 C37 1.40(4) .
N14 C46 1.26(3) .
N14 C42 1.46(3) .
N15 C51 1.27(3) .
N15 C47 1.50(4) .
N16 C52 1.36(3) .
N16 C56 1.45(3) .
N17 C57 1.24(4) .
N17 C61 1.44(4) .
N18 C66 1.38(4) .
N18 C62 1.42(4) .
C1 C2 1.34(3) .
C2 C3 1.35(3) .
C3 C4 1.42(4) .
C3 C6 1.48(4) .
C4 C5 1.62(4) .
C7 C8 1.42(3) .
C8 C9 1.44(4) .
C9 C10 1.41(4) .
C9 C12 1.44(4) .
C10 C11 1.35(4) .
C13 C14 1.45(4) .
C14 C15 1.31(4) .
C15 C16 1.41(3) .
C15 C18 1.47(3) .
C16 C17 1.47(5) .
C19 C20 1.34(3) .
C20 C21 1.48(4) .
C21 C22 1.31(3) .
C21 C24 1.51(4) .
C22 C23 1.35(3) .
C25 C26 1.43(4) .
C26 C27 1.39(3) .
C27 C28 1.34(3) .
C27 C30 1.51(3) .
C28 C29 1.45(3) .
C31 C32 1.41(4) .
C32 C33 1.36(3) .
C33 C34 1.43(4) .
C33 C36 1.50(3) .
C34 C35 1.45(4) .
C37 C38 1.37(4) .
C38 C39 1.36(5) .
C39 C40 1.28(5) .
C40 C41 1.47(5) .
C41 C42 1.35(3) .
C42 C43 1.45(4) .
C43 C44 1.42(4) .
C44 C45 1.30(4) .
C45 C46 1.55(4) .
C47 C48 1.35(4) .
C48 C49 1.40(4) .
C49 C50 1.43(4) .
C50 C51 1.41(4) .
C51 C52 1.41(4) .
C52 C53 1.47(4) .
C53 C54 1.46(4) .
C54 C55 1.45(4) .
C55 C56 1.39(4) .
C57 C58 1.51(5) .
C58 C59 1.54(6) .
C59 C60 1.17(5) .
C60 C61 1.63(5) .
C61 C61 1.10(6) 8_664
C62 C63 1.45(4) .
C63 C64 1.50(5) .
C64 C65 1.38(5) .
C65 C66 1.49(5) .
C66 C66 1.34(6) 8_664
C100 C104 1.41(5) .
C100 C101 1.42(5) .
C101 C102 1.42(5) .
C102 C103 1.43(5) .
C103 C104 1.35(4) .
C105 C106 1.39(4) .
C105 C109 1.49(4) .
C106 C107 1.42(5) .
C107 C108 1.36(5) .
C108 C109 1.55(4) .
C200 C204 1.41(6) .
C200 C201 1.74(7) .
C201 C202 1.38(6) .
C202 C203 1.54(5) .
C203 C204 1.28(5) .
C205 C209 1.25(5) .
C205 C206 1.55(6) .
C206 C207 1.46(6) .
C207 C208 1.53(6) .
C208 C209 1.77(7) .
N001 O001 1.15(3) .
N001 O002 1.24(3) .
N001 O003 1.24(3) .
N002 O004 1.17(3) .
N002 O006 1.24(3) .
N002 O005 1.35(3) .
N003 O009 1.23(5) .
N003 O008 1.37(5) .
N003 O007 1.50(5) .
